data_2201412
loop_
_publ_author_name
'S. Thinagar'
'D. Velmurugan'
'S. C. Gupta'
'H. Merazig'
'S. Bouacida'

_publ_section_title
;
 6,6'-Dichloro-3,3'-(butane-1,4-diyldioxy)diflavone
;
_journal_issue 12
_journal_name_full 'Acta Crystallographica Section E'
_journal_page_first o1441
_journal_page_last o1443
_journal_paper_doi 10.1107/S1600536802021645
_journal_volume 58
_journal_year 2002
_chemical_formula_iupac 'C34 H24 Cl2 O6'
_chemical_formula_moiety 'C34 H24 Cl2 O6'
_chemical_formula_sum 'C34 H24 Cl2 O6'
_chemical_formula_weight 599.43
_chemical_name_systematic
;
6,6'-Dichloro-3,3'-(butane-1,4-diyldioxy)diflavone
;
_space_group_IT_number 2
_symmetry_cell_setting triclinic
_symmetry_space_group_name_Hall '-P 1'
_symmetry_space_group_name_H-M 'P -1'
_atom_sites_solution_hydrogens geom
_atom_sites_solution_primary direct
_atom_sites_solution_secondary difmap
_audit_creation_method SHELXL-97
_cell_angle_alpha 89.270(10)
_cell_angle_beta 82.680(10)
_cell_angle_gamma 86.470(10)
_cell_formula_units_Z 1
_cell_length_a 5.335(9)
_cell_length_b 9.242(8)
_cell_length_c 13.969(9)
_cell_measurement_reflns_used 25
_cell_measurement_temperature 293(2)
_cell_measurement_theta_max 22
_cell_measurement_theta_min 2
_cell_volume 681.8(14)
_computing_cell_refinement 'CAD-4 EXPRESS'
_computing_data_collection 'CAD-4 EXPRESS (Enraf-Nonius, 1994)'
_computing_data_reduction 'XCAD4 (Harms & Wocadlo, 1996)'
_computing_molecular_graphics 'PLATON (Spek, 1990)'
_computing_publication_material 'SHELXL97 and PARST (Nardelli, 1995)'
_computing_structure_refinement 'SHELXL97 (Sheldrick, 1997)'
_computing_structure_solution 'SHELXS97 (Sheldrick, 1997)'
_diffrn_ambient_temperature 293(2)
_diffrn_measured_fraction_theta_full 0.999
_diffrn_measured_fraction_theta_max 0.999
_diffrn_measurement_device_type 'Enraf-Nonius CAD-4'
_diffrn_measurement_method 'Non-profiled w/2\q'
_diffrn_radiation_monochromator graphite
_diffrn_radiation_source 'fine-focus sealed tube'
_diffrn_radiation_type MoK\a
_diffrn_radiation_wavelength 0.71073
_diffrn_reflns_av_R_equivalents 0.1218
_diffrn_reflns_av_sigmaI/netI 0.3545
_diffrn_reflns_limit_h_max 0
_diffrn_reflns_limit_h_min -6
_diffrn_reflns_limit_k_max 10
_diffrn_reflns_limit_k_min -10
_diffrn_reflns_limit_l_max 15
_diffrn_reflns_limit_l_min -15
_diffrn_reflns_number 2312
_diffrn_reflns_theta_full 23.68
_diffrn_reflns_theta_max 23.68
_diffrn_reflns_theta_min 2.65
_diffrn_standards_decay_% 0
_diffrn_standards_interval_count 100
_diffrn_standards_number 3
_exptl_absorpt_coefficient_mu 0.287
_exptl_absorpt_correction_type none
_exptl_crystal_colour colourless
_exptl_crystal_density_diffrn 1.460
_exptl_crystal_density_method 'not measured'
_exptl_crystal_description block
_exptl_crystal_F_000 310
_exptl_crystal_size_max 0.30
_exptl_crystal_size_mid 0.29
_exptl_crystal_size_min 0.27
_refine_diff_density_max 0.293
_refine_diff_density_min -0.267
_refine_ls_extinction_coef 0.018(4)
_refine_ls_extinction_expression Fc^*^=kFc[1+0.001xFc^2^\l^3^/sin(2\q)]^-1/4^
_refine_ls_extinction_method SHELXL97
_refine_ls_goodness_of_fit_ref 0.905
_refine_ls_hydrogen_treatment constr
_refine_ls_matrix_type full
_refine_ls_number_parameters 191
_refine_ls_number_reflns 2056
_refine_ls_number_restraints 0
_refine_ls_restrained_S_all 0.905
_refine_ls_R_factor_all 0.2878
_refine_ls_R_factor_gt 0.0564
_refine_ls_shift/su_max <0.001
_refine_ls_shift/su_mean <0.001
_refine_ls_structure_factor_coef Fsqd
_refine_ls_weighting_details 'calc w = 1/[\s^2^(Fo^2^)+(0.0553P)^2^] where P = (Fo^2^+2Fc^2^)/3'
_refine_ls_weighting_scheme calc
_refine_ls_wR_factor_gt 0.1034
_refine_ls_wR_factor_ref 0.1589
_reflns_number_gt 685
_reflns_number_total 2056
_reflns_threshold_expression I>2\s(I)
_cod_data_source_file ci6178.cif
_cod_data_source_block I
_cod_database_code 2201412
_cod_database_fobs_code 2201412

loop_
_symmetry_equiv_pos_as_xyz
'x, y, z'
'-x, -y, -z'

loop_
_atom_site_label
_atom_site_fract_x
_atom_site_fract_y
_atom_site_fract_z
_atom_site_U_iso_or_equiv
_atom_site_adp_type
_atom_site_calc_flag
_atom_site_refinement_flags
_atom_site_occupancy
_atom_site_disorder_assembly
_atom_site_disorder_group
_atom_site_type_symbol
Cl1 0.1694(4) 0.3740(2) -0.13199(14) 0.0600(8) Uani d . 1 . . Cl
O1 0.2970(10) 0.4448(6) 0.2383(3) 0.0561(17) Uani d . 1 . . O
O2 0.8111(10) 0.1188(5) 0.1416(3) 0.0483(14) Uani d . 1 . . O
O3 0.6268(9) 0.3219(5) 0.3616(3) 0.0426(14) Uani d . 1 . . O
C1 0.6415(15) 0.2821(8) 0.2677(5) 0.041(2) Uani d . 1 . . C
C2 0.4600(14) 0.3528(8) 0.2076(5) 0.041(2) Uani d . 1 . . C
C3 0.4871(14) 0.2954(7) 0.1094(5) 0.035(2) Uani d . 1 . . C
C4 0.3335(15) 0.3517(8) 0.0416(5) 0.049(2) Uani d . 1 . . C
H4 0.2096 0.4247 0.0599 0.059 Uiso calc R 1 . . H
C5 0.3626(14) 0.3015(8) -0.0498(5) 0.042(2) Uani d . 1 . . C
C6 0.5444(14) 0.1923(8) -0.0786(5) 0.047(2) Uani d . 1 . . C
H6 0.5648 0.1596 -0.1420 0.057 Uiso calc R 1 . . H
C7 0.6934(14) 0.1326(8) -0.0147(5) 0.048(2) Uani d . 1 . . C
H7 0.8134 0.0575 -0.0331 0.058 Uiso calc R 1 . . H
C8 0.6621(15) 0.1862(8) 0.0785(5) 0.045(2) Uani d . 1 . . C
C9 0.8047(14) 0.1687(8) 0.2353(5) 0.039(2) Uani d . 1 . . C
C10 0.9624(13) 0.0765(8) 0.2910(4) 0.035(2) Uani d . 1 . . C
C11 0.9814(16) -0.0723(8) 0.2778(5) 0.060(3) Uani d . 1 . . C
H11 0.8893 -0.1111 0.2332 0.072 Uiso calc R 1 . . H
C12 1.1281(16) -0.1643(9) 0.3270(6) 0.066(3) Uani d . 1 . . C
H12 1.1337 -0.2639 0.3175 0.079 Uiso calc R 1 . . H
C13 1.2698(16) -0.1045(9) 0.3920(6) 0.060(2) Uani d . 1 . . C
H13 1.3748 -0.1645 0.4257 0.072 Uiso calc R 1 . . H
C14 1.2551(16) 0.0400(10) 0.4064(6) 0.065(3) Uani d . 1 . . C
H14 1.3487 0.0786 0.4507 0.078 Uiso calc R 1 . . H
C15 1.1043(14) 0.1310(8) 0.3566(5) 0.048(2) Uani d . 1 . . C
H15 1.0976 0.2304 0.3672 0.058 Uiso calc R 1 . . H
C16 0.7018(15) 0.4696(8) 0.3761(4) 0.049(2) Uani d . 1 . . C
H16A 0.6097 0.5384 0.3385 0.058 Uiso calc R 1 . . H
H16B 0.8816 0.4759 0.3558 0.058 Uiso calc R 1 . . H
C17 0.6415(12) 0.5022(8) 0.4805(4) 0.042(2) Uani d . 1 . . C
H17A 0.6967 0.5977 0.4921 0.051 Uiso calc R 1 . . H
H17B 0.7372 0.4328 0.5164 0.051 Uiso calc R 1 . . H

loop_
_atom_site_aniso_label
_atom_site_aniso_U_11
_atom_site_aniso_U_22
_atom_site_aniso_U_33
_atom_site_aniso_U_12
_atom_site_aniso_U_13
_atom_site_aniso_U_23
Cl1 0.0686(18) 0.0651(16) 0.0508(14) -0.0001(13) -0.0262(12) -0.0019(11)
O1 0.058(4) 0.063(4) 0.044(3) 0.024(3) -0.005(3) -0.018(3)
O2 0.054(4) 0.056(3) 0.033(3) 0.021(3) -0.007(3) -0.015(3)
O3 0.058(4) 0.038(3) 0.031(3) 0.004(3) -0.004(3) -0.011(2)
C1 0.057(6) 0.044(5) 0.023(4) -0.005(5) -0.007(4) -0.005(4)
C2 0.041(6) 0.041(5) 0.041(5) 0.000(5) -0.002(4) -0.009(4)
C3 0.047(6) 0.028(5) 0.030(4) 0.003(4) -0.006(4) -0.005(4)
C4 0.058(6) 0.038(5) 0.051(5) 0.003(5) -0.005(5) 0.001(4)
C5 0.056(7) 0.046(5) 0.026(5) -0.002(5) -0.015(4) 0.001(4)
C6 0.051(6) 0.056(6) 0.033(4) 0.005(5) -0.003(5) -0.012(4)
C7 0.043(6) 0.063(6) 0.039(5) 0.012(5) -0.010(4) -0.018(4)
C8 0.047(6) 0.051(6) 0.038(5) 0.011(5) -0.011(4) -0.005(4)
C9 0.049(6) 0.038(5) 0.031(4) 0.010(4) -0.010(4) -0.021(4)
C10 0.031(5) 0.048(5) 0.025(4) 0.008(4) -0.005(4) -0.002(4)
C11 0.088(7) 0.050(6) 0.043(5) 0.021(5) -0.025(5) -0.021(4)
C12 0.080(7) 0.049(6) 0.073(6) 0.009(5) -0.037(6) -0.005(5)
C13 0.064(7) 0.055(6) 0.063(6) 0.007(5) -0.019(5) 0.016(5)
C14 0.083(7) 0.058(6) 0.061(6) 0.010(6) -0.045(5) 0.007(5)
C15 0.062(6) 0.037(5) 0.047(5) -0.004(5) -0.013(5) -0.004(4)
C16 0.058(6) 0.047(6) 0.038(5) -0.011(5) 0.006(4) -0.009(4)
C17 0.063(6) 0.038(5) 0.025(4) 0.012(5) -0.007(4) -0.007(3)

loop_
_atom_type_symbol
_atom_type_description
_atom_type_scat_dispersion_real
_atom_type_scat_dispersion_imag
_atom_type_scat_source
C C 0.0033 0.0016 'International Tables Vol C Tables 4.2.6.8 and 6.1.1.4'
H H 0.0000 0.0000 'International Tables Vol C Tables 4.2.6.8 and 6.1.1.4'
O O 0.0106 0.0060 'International Tables Vol C Tables 4.2.6.8 and 6.1.1.4'
Cl Cl 0.1484 0.1585 'International Tables Vol C Tables 4.2.6.8 and 6.1.1.4'

loop_
_geom_angle_atom_site_label_1
_geom_angle_atom_site_label_2
_geom_angle_atom_site_label_3
_geom_angle_site_symmetry_1
_geom_angle_site_symmetry_3
_geom_angle
_geom_angle_publ_flag
C8 O2 C9 . . 121.0(6) ?
C1 O3 C16 . . 114.4(5) ?
O3 C1 C9 . . 118.8(6) ?
O3 C1 C2 . . 118.5(7) ?
C9 C1 C2 . . 122.4(6) ?
O1 C2 C3 . . 123.6(7) y
O1 C2 C1 . . 123.2(7) y
C3 C2 C1 . . 113.1(7) y
C8 C3 C4 . . 116.6(7) y
C8 C3 C2 . . 122.4(7) y
C4 C3 C2 . . 121.0(7) ?
C5 C4 C3 . . 121.1(7) ?
C5 C4 H4 . . 119.4 ?
C3 C4 H4 . . 119.4 ?
C4 C5 C6 . . 120.5(7) ?
C4 C5 Cl1 . . 119.9(6) ?
C6 C5 Cl1 . . 119.6(6) ?
C7 C6 C5 . . 120.3(7) ?
C7 C6 H6 . . 119.9 ?
C5 C6 H6 . . 119.9 ?
C6 C7 C8 . . 118.4(8) ?
C6 C7 H7 . . 120.8 ?
C8 C7 H7 . . 120.8 ?
C3 C8 O2 . . 120.6(7) ?
C3 C8 C7 . . 123.1(7) y
O2 C8 C7 . . 116.3(7) y
C1 C9 O2 . . 120.2(6) ?
C1 C9 C10 . . 127.5(6) y
O2 C9 C10 . . 111.9(6) y
C15 C10 C11 . . 117.0(7) y
C15 C10 C9 . . 122.6(7) y
C11 C10 C9 . . 120.3(7) ?
C12 C11 C10 . . 123.2(7) ?
C12 C11 H11 . . 118.4 ?
C10 C11 H11 . . 118.4 ?
C11 C12 C13 . . 117.9(8) ?
C11 C12 H12 . . 121.1 ?
C13 C12 H12 . . 121.1 ?
C14 C13 C12 . . 120.3(8) ?
C14 C13 H13 . . 119.9 ?
C12 C13 H13 . . 119.9 ?
C13 C14 C15 . . 121.0(8) ?
C13 C14 H14 . . 119.5 ?
C15 C14 H14 . . 119.5 ?
C14 C15 C10 . . 120.7(7) ?
C14 C15 H15 . . 119.7 ?
C10 C15 H15 . . 119.7 ?
O3 C16 C17 . . 107.3(5) ?
O3 C16 H16A . . 110.2 ?
C17 C16 H16A . . 110.2 ?
O3 C16 H16B . . 110.2 ?
C17 C16 H16B . . 110.2 ?
H16A C16 H16B . . 108.5 ?
C16 C17 C17 . 2_666 114.3(7) ?
C16 C17 H17A . . 108.7 ?
C17 C17 H17A 2_666 . 108.7 ?
C16 C17 H17B . . 108.7 ?
C17 C17 H17B 2_666 . 108.7 ?
H17A C17 H17B . . 107.6 ?

loop_
_geom_bond_atom_site_label_1
_geom_bond_atom_site_label_2
_geom_bond_site_symmetry_2
_geom_bond_distance
_geom_bond_publ_flag
Cl1 C5 . 1.740(7) ?
O1 C2 . 1.220(7) yes
O2 C8 . 1.378(7) yes
O2 C9 . 1.388(7) yes
O3 C1 . 1.358(7) yes
O3 C16 . 1.470(7) yes
C1 C9 . 1.365(8) ?
C1 C2 . 1.478(9) ?
C2 C3 . 1.464(8) ?
C3 C8 . 1.367(9) ?
C3 C4 . 1.405(8) ?
C4 C5 . 1.351(9) ?
C4 H4 . 0.93 ?
C5 C6 . 1.382(9) ?
C6 C7 . 1.359(8) ?
C6 H6 . 0.93 ?
C7 C8 . 1.386(8) ?
C7 H7 . 0.93 ?
C9 C10 . 1.450(9) ?
C10 C15 . 1.379(8) ?
C10 C11 . 1.385(9) ?
C11 C12 . 1.359(9) ?
C11 H11 . 0.93 ?
C12 C13 . 1.393(9) ?
C12 H12 . 0.93 ?
C13 C14 . 1.350(9) ?
C13 H13 . 0.93 ?
C14 C15 . 1.372(9) ?
C14 H14 . 0.93 ?
C15 H15 . 0.93 ?
C16 C17 . 1.484(8) yes
C16 H16A . 0.97 ?
C16 H16B . 0.97 ?
C17 C17 2_666 1.541(13) yes
C17 H17A . 0.97 ?
C17 H17B . 0.97 ?

loop_
_geom_hbond_atom_site_label_D
_geom_hbond_atom_site_label_H
_geom_hbond_atom_site_label_A
_geom_hbond_site_symmetry_A
_geom_hbond_distance_DH
_geom_hbond_distance_HA
_geom_hbond_distance_DA
_geom_hbond_angle_DHA
_geom_hbond_publ_flag
C16 H16A O1 . 0.97 2.51 3.091(10) 118 y
C4 H4 Cl1 2_565 0.93 2.76 3.688(10) 174 y

loop_
_geom_torsion_atom_site_label_1
_geom_torsion_atom_site_label_2
_geom_torsion_atom_site_label_3
_geom_torsion_atom_site_label_4
_geom_torsion_site_symmetry_4
_geom_torsion
_geom_torsion_publ_flag
C16 O3 C1 C9 . 117.5(7) ?
C16 O3 C1 C2 . -69.2(8) y
O3 C1 C2 O1 . -0.2(11) ?
C9 C1 C2 O1 . 172.8(8) ?
O3 C1 C2 C3 . -177.1(6) ?
C9 C1 C2 C3 . -4.1(10) ?
O1 C2 C3 C8 . -176.1(8) ?
C1 C2 C3 C8 . 0.8(10) ?
O1 C2 C3 C4 . 4.4(12) ?
C1 C2 C3 C4 . -178.7(7) ?
C8 C3 C4 C5 . -1.3(11) ?
C2 C3 C4 C5 . 178.3(7) ?
C3 C4 C5 C6 . 0.4(11) ?
C3 C4 C5 Cl1 . -179.9(6) ?
C4 C5 C6 C7 . 1.1(12) ?
Cl1 C5 C6 C7 . -178.7(6) ?
C5 C6 C7 C8 . -1.5(12) ?
C4 C3 C8 O2 . -176.3(7) ?
C2 C3 C8 O2 . 4.2(11) ?
C4 C3 C8 C7 . 0.8(11) ?
C2 C3 C8 C7 . -178.7(7) ?
C9 O2 C8 C3 . -6.1(11) ?
C9 O2 C8 C7 . 176.6(6) ?
C6 C7 C8 C3 . 0.6(12) ?
C6 C7 C8 O2 . 177.8(7) ?
O3 C1 C9 O2 . 175.4(6) ?
C2 C1 C9 O2 . 2.4(11) ?
O3 C1 C9 C10 . 3.3(12) ?
C2 C1 C9 C10 . -169.7(7) ?
C8 O2 C9 C1 . 2.8(10) ?
C8 O2 C9 C10 . 176.1(7) ?
C1 C9 C10 C15 . -45.6(12) y
O2 C9 C10 C15 . 141.8(7) ?
C1 C9 C10 C11 . 136.3(8) ?
O2 C9 C10 C11 . -36.3(10) y
C15 C10 C11 C12 . 1.0(12) ?
C9 C10 C11 C12 . 179.2(8) ?
C10 C11 C12 C13 . -1.5(13) ?
C11 C12 C13 C14 . 1.4(13) ?
C12 C13 C14 C15 . -0.9(14) ?
C13 C14 C15 C10 . 0.4(13) ?
C11 C10 C15 C14 . -0.4(11) ?
C9 C10 C15 C14 . -178.6(8) ?
C1 O3 C16 C17 . 172.4(6) y
O3 C16 C17 C17 2_666 -61.0(10) y
